data_4082993
loop_
_publ_author_name
'Nelson, David J.'
'Collado, Alba'
'Manzini, Simone'
'Meiries, Sebastien'
'Slawin, Alexandra M. Z.'
'Cordes, David B.'
'Nolan, Steven P.'

_publ_section_title
;
 Methoxy-FunctionalizedN-Heterocyclic Carbenes
;
_journal_issue 8
_journal_name_full Organometallics
_journal_page_first 2048
_journal_paper_doi 10.1021/om5001919
_journal_volume 33
_journal_year 2014
_chemical_formula_moiety 'C32 H42 N2 Ni O5'
_chemical_formula_sum 'C32 H42 N2 Ni O5'
_chemical_formula_weight 593.39
_space_group_IT_number 14
_symmetry_cell_setting monoclinic
_symmetry_Int_Tables_number 14
_symmetry_space_group_name_Hall '-P 2yn'
_symmetry_space_group_name_H-M 'P 1 21/n 1'
_atom_sites_solution_hydrogens geom
_atom_sites_solution_primary direct
_atom_sites_solution_secondary difmap
_cell_angle_alpha 90.0000
_cell_angle_beta 105.509(7)
_cell_angle_gamma 90.0000
_cell_formula_units_Z 4
_cell_length_a 8.979(3)
_cell_length_b 23.486(7)
_cell_length_c 15.864(5)
_cell_measurement_reflns_used 8584
_cell_measurement_temperature 173
_cell_measurement_theta_max 25.35
_cell_measurement_theta_min 2.19
_cell_volume 3223.6(18)
_computing_cell_refinement 'CrystalClear-SM Expert 2.0 rc13'
_computing_data_collection 'CrystalClear-SM Expert 2.0 rc13 (Rigaku, 2009)'
_computing_data_reduction 'CrystalClear-SM Expert 2.0 rc13'
_computing_molecular_graphics 'CrystalStructure 4.1'
_computing_publication_material 'CrystalStructure 4.1 (Rigaku, 2013)'
_computing_structure_refinement 'SHELXL-2013 (Sheldrick, 2013)'
_computing_structure_solution 'SIR2004 (Burla, et al., 2005)'
_diffrn_ambient_temperature 173
_diffrn_detector_area_resol_mean 14.629
_diffrn_measured_fraction_theta_full 0.985
_diffrn_measured_fraction_theta_max 0.981
_diffrn_measurement_device_type 'Rigaku Mercury70'
_diffrn_measurement_method \w
_diffrn_radiation_type 'Mo K\a'
_diffrn_radiation_wavelength 0.71075
_diffrn_reflns_av_R_equivalents 0.0737
_diffrn_reflns_Laue_measured_fraction_full 0.985
_diffrn_reflns_Laue_measured_fraction_max 0.981
_diffrn_reflns_limit_h_max 10
_diffrn_reflns_limit_h_min -10
_diffrn_reflns_limit_k_max 28
_diffrn_reflns_limit_k_min -24
_diffrn_reflns_limit_l_max 13
_diffrn_reflns_limit_l_min -19
_diffrn_reflns_number 19947
_diffrn_reflns_point_group_measured_fraction_full 0.985
_diffrn_reflns_point_group_measured_fraction_max 0.981
_diffrn_reflns_theta_full 25.000
_diffrn_reflns_theta_max 25.325
_diffrn_reflns_theta_min 2.187
_diffrn_standards_number 0
_exptl_absorpt_coefficient_mu 0.641
_exptl_absorpt_correction_T_max 0.987
_exptl_absorpt_correction_T_min 0.554
_exptl_absorpt_correction_type multi-scan
_exptl_absorpt_process_details 'REQAB (Rigaku, 1998)'
_exptl_crystal_colour colorless
_exptl_crystal_density_diffrn 1.223
_exptl_crystal_density_method 'not measured'
_exptl_crystal_description prism
_exptl_crystal_F_000 1264.00
_exptl_crystal_size_max 0.100
_exptl_crystal_size_mid 0.100
_exptl_crystal_size_min 0.020
_refine_diff_density_max 0.66
_refine_diff_density_min -0.63
_refine_ls_extinction_method none
_refine_ls_goodness_of_fit_ref 1.071
_refine_ls_hydrogen_treatment constr
_refine_ls_number_parameters 371
_refine_ls_number_reflns 5779
_refine_ls_number_restraints 0
_refine_ls_R_factor_gt 0.0681
_refine_ls_shift/su_max 0.000
_refine_ls_structure_factor_coef Fsqd
_refine_ls_weighting_details 'w = 1/[\s^2^(Fo^2^)+(0.0813P)^2^+0.8107P] where P=(Fo^2^+2Fc^2^)/3'
_refine_ls_weighting_scheme calc
_refine_ls_wR_factor_ref 0.1880
_reflns_number_gt 3933
_reflns_number_total 5779
_reflns_threshold_expression F^2^>2.0\s(F^2^)
_cod_data_source_file om5001919_si_002.cif
_cod_data_source_block 2d
_cod_depositor_comments 'Adding full bibliography for 4082989--4083003.cif.'
_cod_original_cell_volume 3223.7(17)
_cod_database_code 4082993

loop_
_symmetry_equiv_pos_site_id
_symmetry_equiv_pos_as_xyz
1 +X,+Y,+Z
2 1/2-X,1/2+Y,1/2-Z
3 -X,-Y,-Z
4 1/2+X,1/2-Y,1/2+Z

loop_
_atom_site_label
_atom_site_type_symbol
_atom_site_fract_x
_atom_site_fract_y
_atom_site_fract_z
_atom_site_U_iso_or_equiv
_atom_site_adp_type
_atom_site_occupancy
_atom_site_site_symmetry_multiplicity
_atom_site_site_symmetry_order
_atom_site_calc_flag
_atom_site_refinement_flags
Ni1 Ni 0.41526(5) 0.31603(2) 0.63343(3) 0.0417(2) Uani 1 4 0 d .
O9 O 0.5862(3) 0.58025(12) 0.6682(2) 0.0603(9) Uani 1 4 0 d .
O22 O 0.5751(3) 0.04512(11) 0.58018(18) 0.0511(7) Uani 1 4 0 d .
O32 O 0.3510(4) 0.42884(14) 0.5521(2) 0.0663(9) Uani 1 4 0 d .
O33 O 0.2143(4) 0.30996(16) 0.7508(3) 0.0847(12) Uani 1 4 0 d .
O34 O 0.3273(3) 0.22213(15) 0.5080(2) 0.0680(9) Uani 1 4 0 d .
N2 N 0.7192(3) 0.35196(13) 0.7488(2) 0.0374(8) Uani 1 4 0 d .
N5 N 0.7139(3) 0.26138(13) 0.7250(2) 0.0380(7) Uani 1 4 0 d .
C1 C 0.6321(4) 0.30974(16) 0.7040(2) 0.0355(9) Uani 1 4 0 d .
C3 C 0.8691(4) 0.33303(17) 0.8053(3) 0.0444(10) Uani 1 4 0 d .
C4 C 0.8651(4) 0.26919(16) 0.7897(3) 0.0434(10) Uani 1 4 0 d .
C6 C 0.6870(4) 0.41149(16) 0.7325(3) 0.0422(10) Uani 1 4 0 d .
C7 C 0.6077(4) 0.44187(17) 0.7827(3) 0.0440(10) Uani 1 4 0 d .
C8 C 0.5750(5) 0.49941(17) 0.7626(3) 0.0496(11) Uani 1 4 0 d .
C9 C 0.6184(5) 0.52440(17) 0.6939(3) 0.0464(11) Uani 1 4 0 d .
C10 C 0.7016(4) 0.49446(17) 0.6473(3) 0.0478(11) Uani 1 4 0 d .
C11 C 0.7373(4) 0.43760(17) 0.6643(3) 0.0450(10) Uani 1 4 0 d .
C12 C 0.5593(5) 0.41420(18) 0.8574(3) 0.0498(11) Uani 1 4 0 d .
C13 C 0.6724(6) 0.4291(2) 0.9460(3) 0.0698(14) Uani 1 4 0 d .
C14 C 0.3940(6) 0.4306(2) 0.8588(4) 0.0744(15) Uani 1 4 0 d .
C15 C 0.8281(5) 0.40690(19) 0.6110(3) 0.0536(11) Uani 1 4 0 d .
C16 C 0.9888(6) 0.4330(3) 0.6231(4) 0.0839(17) Uani 1 4 0 d .
C17 C 0.7438(7) 0.4057(3) 0.5133(4) 0.0870(17) Uani 1 4 0 d .
C18 C 0.4896(5) 0.6108(2) 0.7081(4) 0.0702(15) Uani 1 4 0 d .
C19 C 0.6707(4) 0.20634(15) 0.6874(3) 0.0367(9) Uani 1 4 0 d .
C20 C 0.7194(4) 0.18993(16) 0.6134(3) 0.0405(10) Uani 1 4 0 d .
C21 C 0.6838(4) 0.13543(17) 0.5802(3) 0.0430(10) Uani 1 4 0 d .
C22 C 0.6027(4) 0.09777(17) 0.6186(3) 0.0426(10) Uani 1 4 0 d .
C23 C 0.5561(4) 0.11410(16) 0.6912(3) 0.0416(9) Uani 1 4 0 d .
C24 C 0.5891(4) 0.16864(16) 0.7254(2) 0.0378(9) Uani 1 4 0 d .
C25 C 0.8086(5) 0.22979(18) 0.5695(3) 0.0505(11) Uani 1 4 0 d .
C26 C 0.9665(5) 0.2068(2) 0.5703(4) 0.0831(17) Uani 1 4 0 d .
C27 C 0.7159(6) 0.2439(3) 0.4765(4) 0.0845(18) Uani 1 4 0 d .
C28 C 0.5305(5) 0.18501(17) 0.8037(3) 0.0442(10) Uani 1 4 0 d .
C29 C 0.6183(6) 0.1542(2) 0.8863(3) 0.0624(13) Uani 1 4 0 d .
C30 C 0.3574(5) 0.1738(2) 0.7856(3) 0.0608(13) Uani 1 4 0 d .
C31 C 0.4976(5) 0.00482(18) 0.6194(3) 0.0524(11) Uani 1 4 0 d .
C32 C 0.3818(4) 0.3849(2) 0.5823(3) 0.0477(10) Uani 1 4 0 d .
C33 C 0.2951(5) 0.31181(18) 0.7064(3) 0.0537(12) Uani 1 4 0 d .
C34 C 0.3673(5) 0.25874(19) 0.5573(3) 0.0483(11) Uani 1 4 0 d .
H3A H 0.87828 0.34189 0.86745 0.0533 Uiso 1 4 0 calc R
H3B H 0.95605 0.351 0.78779 0.0533 Uiso 1 4 0 calc R
H4A H 0.95112 0.25689 0.7658 0.0521 Uiso 1 4 0 calc R
H4B H 0.87026 0.24789 0.84427 0.0521 Uiso 1 4 0 calc R
H8 H 0.52289 0.5213 0.79626 0.0595 Uiso 1 4 0 calc R
H10 H 0.73502 0.51322 0.60254 0.0573 Uiso 1 4 0 calc R
H12 H 0.56221 0.372 0.84966 0.0597 Uiso 1 4 0 calc R
H13A H 0.67688 0.47057 0.9535 0.0837 Uiso 1 4 0 calc R
H13B H 0.77546 0.41465 0.94765 0.0837 Uiso 1 4 0 calc R
H13C H 0.63678 0.4117 0.99327 0.0837 Uiso 1 4 0 calc R
H14A H 0.32474 0.42712 0.79966 0.0893 Uiso 1 4 0 calc R
H14B H 0.39301 0.46996 0.87905 0.0893 Uiso 1 4 0 calc R
H14C H 0.35883 0.40508 0.89844 0.0893 Uiso 1 4 0 calc R
H15 H 0.84225 0.36662 0.63208 0.0643 Uiso 1 4 0 calc R
H16A H 0.97853 0.47102 0.59679 0.1007 Uiso 1 4 0 calc R
H16B H 1.04973 0.40874 0.59464 0.1007 Uiso 1 4 0 calc R
H16C H 1.04085 0.43589 0.68569 0.1007 Uiso 1 4 0 calc R
H17A H 0.71922 0.44471 0.49218 0.1044 Uiso 1 4 0 calc R
H17B H 0.64801 0.38375 0.50428 0.1044 Uiso 1 4 0 calc R
H17C H 0.81031 0.38788 0.48086 0.1044 Uiso 1 4 0 calc R
H18A H 0.54064 0.61517 0.77059 0.0842 Uiso 1 4 0 calc R
H18B H 0.39221 0.59008 0.70077 0.0842 Uiso 1 4 0 calc R
H18C H 0.46845 0.64842 0.6809 0.0842 Uiso 1 4 0 calc R
H21 H 0.71555 0.12377 0.53031 0.0516 Uiso 1 4 0 calc R
H23 H 0.50139 0.0881 0.71775 0.0499 Uiso 1 4 0 calc R
H25 H 0.82489 0.26619 0.60343 0.0606 Uiso 1 4 0 calc R
H26A H 0.95474 0.17075 0.53808 0.0998 Uiso 1 4 0 calc R
H26B H 1.02676 0.20039 0.63088 0.0998 Uiso 1 4 0 calc R
H26C H 1.02031 0.23436 0.54252 0.0998 Uiso 1 4 0 calc R
H27A H 0.6908 0.20865 0.44259 0.1013 Uiso 1 4 0 calc R
H27B H 0.77711 0.26876 0.44904 0.1013 Uiso 1 4 0 calc R
H27C H 0.62012 0.26337 0.47802 0.1013 Uiso 1 4 0 calc R
H28 H 0.54785 0.22679 0.81388 0.0530 Uiso 1 4 0 calc R
H29A H 0.59686 0.11326 0.87972 0.0749 Uiso 1 4 0 calc R
H29B H 0.58514 0.16864 0.93636 0.0749 Uiso 1 4 0 calc R
H29C H 0.72939 0.16073 0.89615 0.0749 Uiso 1 4 0 calc R
H30A H 0.33944 0.13282 0.78885 0.0729 Uiso 1 4 0 calc R
H30B H 0.30438 0.1878 0.7271 0.0729 Uiso 1 4 0 calc R
H30C H 0.31735 0.19366 0.82931 0.0729 Uiso 1 4 0 calc R
H31A H 0.39792 0.02043 0.62231 0.0628 Uiso 1 4 0 calc R
H31B H 0.56079 -0.00376 0.67865 0.0628 Uiso 1 4 0 calc R
H31C H 0.48055 -0.03016 0.58445 0.0628 Uiso 1 4 0 calc R

loop_
_atom_site_aniso_label
_atom_site_aniso_U_11
_atom_site_aniso_U_22
_atom_site_aniso_U_33
_atom_site_aniso_U_12
_atom_site_aniso_U_13
_atom_site_aniso_U_23
Ni1 0.0350(3) 0.0517(4) 0.0366(3) 0.0001(2) 0.0063(2) 0.0010(2)
O9 0.066(2) 0.0454(18) 0.068(2) 0.0056(14) 0.0145(17) 0.0073(15)
O22 0.0648(18) 0.0494(17) 0.0418(17) -0.0055(14) 0.0192(14) -0.0098(14)
O32 0.063(2) 0.063(2) 0.066(2) 0.0048(16) 0.0057(17) 0.0177(18)
O33 0.073(3) 0.100(3) 0.098(3) -0.0006(18) 0.052(2) 0.004(2)
O34 0.059(2) 0.081(2) 0.061(2) -0.0051(17) 0.0114(17) -0.0189(19)
N2 0.0334(17) 0.0406(19) 0.0354(18) -0.0009(13) 0.0044(14) 0.0003(14)
N5 0.0333(17) 0.0457(19) 0.0336(18) 0.0008(14) 0.0062(14) 0.0026(14)
C1 0.034(2) 0.052(2) 0.0236(19) -0.0029(16) 0.0120(16) 0.0046(16)
C3 0.034(2) 0.055(3) 0.040(2) 0.0012(17) 0.0017(18) -0.0016(19)
C4 0.036(2) 0.052(2) 0.037(2) 0.0012(17) 0.0002(18) 0.0013(18)
C6 0.035(2) 0.047(2) 0.040(2) -0.0025(17) 0.0021(18) -0.0044(19)
C7 0.040(2) 0.049(2) 0.039(2) -0.0063(18) 0.0034(18) -0.0035(19)
C8 0.044(2) 0.050(3) 0.055(3) 0.0009(18) 0.013(2) -0.012(2)
C9 0.043(2) 0.041(2) 0.050(3) -0.0018(17) 0.003(2) 0.000(2)
C10 0.047(3) 0.053(3) 0.042(3) -0.0058(19) 0.009(2) 0.000(2)
C11 0.043(2) 0.051(3) 0.039(2) -0.0035(18) 0.0065(19) 0.0008(19)
C12 0.048(3) 0.052(3) 0.052(3) -0.0003(18) 0.018(2) -0.004(2)
C13 0.079(3) 0.087(4) 0.045(3) -0.012(3) 0.019(3) 0.001(3)
C14 0.067(3) 0.086(4) 0.077(4) 0.001(3) 0.031(3) -0.004(3)
C15 0.056(3) 0.057(3) 0.052(3) 0.007(2) 0.021(2) 0.005(2)
C16 0.065(3) 0.106(5) 0.089(4) 0.002(3) 0.035(3) -0.002(4)
C17 0.081(4) 0.122(5) 0.062(4) 0.003(3) 0.025(3) -0.008(3)
C18 0.063(3) 0.059(3) 0.084(4) 0.015(2) 0.012(3) -0.010(3)
C19 0.032(2) 0.039(2) 0.035(2) 0.0035(16) 0.0024(17) 0.0004(17)
C20 0.031(2) 0.056(3) 0.034(2) 0.0004(16) 0.0068(17) 0.0037(18)
C21 0.047(2) 0.052(3) 0.034(2) 0.0017(18) 0.0172(18) -0.0037(19)
C22 0.042(2) 0.053(3) 0.031(2) 0.0010(18) 0.0064(18) -0.0011(19)
C23 0.041(2) 0.046(2) 0.035(2) -0.0006(17) 0.0068(18) 0.0025(18)
C24 0.040(2) 0.045(2) 0.026(2) 0.0002(16) 0.0057(17) -0.0016(16)
C25 0.057(3) 0.057(3) 0.043(3) -0.005(2) 0.021(2) -0.004(2)
C26 0.049(3) 0.102(4) 0.107(5) -0.011(3) 0.036(3) 0.011(4)
C27 0.076(4) 0.124(5) 0.061(3) -0.015(3) 0.030(3) 0.039(3)
C28 0.051(3) 0.048(2) 0.036(2) -0.0036(17) 0.017(2) -0.0012(18)
C29 0.071(3) 0.082(4) 0.035(3) -0.003(2) 0.016(2) -0.001(2)
C30 0.058(3) 0.081(3) 0.053(3) -0.002(2) 0.032(2) -0.009(2)
C31 0.058(3) 0.051(3) 0.048(3) -0.006(2) 0.014(2) -0.003(2)
C32 0.038(2) 0.060(3) 0.041(2) 0.0012(19) 0.0036(19) 0.002(2)
C33 0.041(3) 0.067(3) 0.054(3) -0.0035(19) 0.016(2) 0.002(2)
C34 0.038(2) 0.060(3) 0.044(3) -0.0017(19) 0.0059(19) -0.002(2)

loop_
_atom_type_symbol
_atom_type_description
_atom_type_scat_dispersion_real
_atom_type_scat_dispersion_imag
_atom_type_scat_source
C C 0.0033 0.0016
;
International Tables for Crystallography
(1992, Vol. C, Tables 4.2.6.8 and 6.1.1.4)
;
H H 0.0000 0.0000
;
International Tables for Crystallography
(1992, Vol. C, Table 6.1.1.4)
;
N N 0.0061 0.0033
;
International Tables for Crystallography
(1992, Vol. C, Tables 4.2.6.8 and 6.1.1.4)
;
Ni Ni 0.3393 1.1124
;
International Tables for Crystallography
(1992, Vol. C, Tables 4.2.6.8 and 6.1.1.4)
;
O O 0.0106 0.0060
;
International Tables for Crystallography
(1992, Vol. C, Tables 4.2.6.8 and 6.1.1.4)
;

loop_
_geom_angle_atom_site_label_1
_geom_angle_atom_site_label_2
_geom_angle_atom_site_label_3
_geom_angle
_geom_angle_publ_flag
C1 Ni1 C32 110.09(16) yes
C1 Ni1 C33 107.67(18) yes
C1 Ni1 C34 110.54(17) yes
C32 Ni1 C33 106.6(2) yes
C32 Ni1 C34 113.1(2) yes
C33 Ni1 C34 108.6(2) yes
C9 O9 C18 117.2(4) yes
C22 O22 C31 117.4(3) yes
C1 N2 C3 114.0(3) yes
C1 N2 C6 124.2(3) yes
C3 N2 C6 120.7(3) yes
C1 N5 C4 114.0(3) yes
C1 N5 C19 126.1(3) yes
C4 N5 C19 119.8(3) yes
Ni1 C1 N2 126.3(3) yes
Ni1 C1 N5 126.4(3) yes
N2 C1 N5 106.9(3) yes
N2 C3 C4 102.8(3) yes
N5 C4 C3 102.3(3) yes
N2 C6 C7 120.2(4) yes
N2 C6 C11 117.9(4) yes
C7 C6 C11 121.9(4) yes
C6 C7 C8 118.1(4) yes
C6 C7 C12 121.6(4) yes
C8 C7 C12 120.4(4) yes
C7 C8 C9 120.2(4) yes
O9 C9 C8 123.8(4) yes
O9 C9 C10 115.2(4) yes
C8 C9 C10 121.0(4) yes
C9 C10 C11 121.3(4) yes
C6 C11 C10 117.5(4) yes
C6 C11 C15 123.5(4) yes
C10 C11 C15 119.0(4) yes
C7 C12 C13 111.1(4) yes
C7 C12 C14 112.5(4) yes
C13 C12 C14 109.5(4) yes
C11 C15 C16 111.8(4) yes
C11 C15 C17 112.5(4) yes
C16 C15 C17 109.1(5) yes
N5 C19 C20 118.9(3) yes
N5 C19 C24 120.8(4) yes
C20 C19 C24 120.3(3) yes
C19 C20 C21 118.4(4) yes
C19 C20 C25 122.2(3) yes
C21 C20 C25 119.4(4) yes
C20 C21 C22 121.1(4) yes
O22 C22 C21 115.7(4) yes
O22 C22 C23 124.2(4) yes
C21 C22 C23 120.1(4) yes
C22 C23 C24 120.0(4) yes
C19 C24 C23 120.1(4) yes
C19 C24 C28 122.1(3) yes
C23 C24 C28 117.8(4) yes
C20 C25 C26 112.6(4) yes
C20 C25 C27 111.1(4) yes
C26 C25 C27 110.7(5) yes
C24 C28 C29 111.8(4) yes
C24 C28 C30 111.1(3) yes
C29 C28 C30 110.3(4) yes
Ni1 C32 O32 175.0(4) yes
Ni1 C33 O33 177.6(4) yes
Ni1 C34 O34 176.0(4) yes
N2 C3 H3A 111.213 no
N2 C3 H3B 111.218 no
C4 C3 H3A 111.189 no
C4 C3 H3B 111.201 no
H3A C3 H3B 109.136 no
N5 C4 H4A 111.309 no
N5 C4 H4B 111.314 no
C3 C4 H4A 111.313 no
C3 C4 H4B 111.315 no
H4A C4 H4B 109.204 no
C7 C8 H8 119.903 no
C9 C8 H8 119.897 no
C9 C10 H10 119.362 no
C11 C10 H10 119.373 no
C7 C12 H12 107.838 no
C13 C12 H12 107.832 no
C14 C12 H12 107.838 no
C12 C13 H13A 109.462 no
C12 C13 H13B 109.470 no
C12 C13 H13C 109.473 no
H13A C13 H13B 109.465 no
H13A C13 H13C 109.473 no
H13B C13 H13C 109.485 no
C12 C14 H14A 109.470 no
C12 C14 H14B 109.471 no
C12 C14 H14C 109.467 no
H14A C14 H14B 109.478 no
H14A C14 H14C 109.464 no
H14B C14 H14C 109.477 no
C11 C15 H15 107.747 no
C16 C15 H15 107.753 no
C17 C15 H15 107.756 no
C15 C16 H16A 109.470 no
C15 C16 H16B 109.484 no
C15 C16 H16C 109.475 no
H16A C16 H16B 109.471 no
H16A C16 H16C 109.455 no
H16B C16 H16C 109.473 no
C15 C17 H17A 109.469 no
C15 C17 H17B 109.482 no
C15 C17 H17C 109.470 no
H17A C17 H17B 109.471 no
H17A C17 H17C 109.470 no
H17B C17 H17C 109.467 no
O9 C18 H18A 109.474 no
O9 C18 H18B 109.479 no
O9 C18 H18C 109.470 no
H18A C18 H18B 109.464 no
H18A C18 H18C 109.479 no
H18B C18 H18C 109.462 no
C20 C21 H21 119.458 no
C22 C21 H21 119.459 no
C22 C23 H23 119.991 no
C24 C23 H23 119.993 no
C20 C25 H25 107.388 no
C26 C25 H25 107.387 no
C27 C25 H25 107.384 no
C25 C26 H26A 109.463 no
C25 C26 H26B 109.469 no
C25 C26 H26C 109.473 no
H26A C26 H26B 109.460 no
H26A C26 H26C 109.478 no
H26B C26 H26C 109.484 no
C25 C27 H27A 109.470 no
C25 C27 H27B 109.465 no
C25 C27 H27C 109.475 no
H27A C27 H27B 109.484 no
H27A C27 H27C 109.471 no
H27B C27 H27C 109.463 no
C24 C28 H28 107.829 no
C29 C28 H28 107.835 no
C30 C28 H28 107.841 no
C28 C29 H29A 109.468 no
C28 C29 H29B 109.469 no
C28 C29 H29C 109.467 no
H29A C29 H29B 109.473 no
H29A C29 H29C 109.476 no
H29B C29 H29C 109.475 no
C28 C30 H30A 109.471 no
C28 C30 H30B 109.467 no
C28 C30 H30C 109.466 no
H30A C30 H30B 109.477 no
H30A C30 H30C 109.480 no
H30B C30 H30C 109.467 no
O22 C31 H31A 109.474 no
O22 C31 H31B 109.470 no
O22 C31 H31C 109.459 no
H31A C31 H31B 109.484 no
H31A C31 H31C 109.475 no
H31B C31 H31C 109.464 no

loop_
_geom_bond_atom_site_label_1
_geom_bond_atom_site_label_2
_geom_bond_distance
_geom_bond_publ_flag
Ni1 C1 1.975(3) yes
Ni1 C32 1.799(5) yes
Ni1 C33 1.784(6) yes
Ni1 C34 1.783(4) yes
O9 C9 1.381(5) yes
O9 C18 1.400(7) yes
O22 C22 1.371(5) yes
O22 C31 1.414(6) yes
O32 C32 1.140(6) yes
O33 C33 1.139(7) yes
O34 C34 1.153(6) yes
N2 C1 1.343(5) yes
N2 C3 1.472(4) yes
N2 C6 1.437(5) yes
N5 C1 1.345(5) yes
N5 C4 1.479(4) yes
N5 C19 1.433(5) yes
C3 C4 1.518(6) yes
C6 C7 1.397(6) yes
C6 C11 1.419(6) yes
C7 C8 1.401(6) yes
C7 C12 1.514(7) yes
C8 C9 1.381(7) yes
C9 C10 1.377(7) yes
C10 C11 1.383(6) yes
C11 C15 1.506(7) yes
C12 C13 1.538(6) yes
C12 C14 1.539(7) yes
C15 C16 1.532(7) yes
C15 C17 1.533(7) yes
C19 C20 1.412(6) yes
C19 C24 1.385(6) yes
C20 C21 1.389(5) yes
C20 C25 1.518(6) yes
C21 C22 1.386(6) yes
C22 C23 1.381(6) yes
C23 C24 1.392(5) yes
C24 C28 1.523(6) yes
C25 C26 1.514(7) yes
C25 C27 1.524(6) yes
C28 C29 1.520(6) yes
C28 C30 1.526(6) yes
C3 H3A 0.990 no
C3 H3B 0.990 no
C4 H4A 0.990 no
C4 H4B 0.990 no
C8 H8 0.950 no
C10 H10 0.950 no
C12 H12 1.000 no
C13 H13A 0.980 no
C13 H13B 0.980 no
C13 H13C 0.980 no
C14 H14A 0.980 no
C14 H14B 0.980 no
C14 H14C 0.980 no
C15 H15 1.000 no
C16 H16A 0.980 no
C16 H16B 0.980 no
C16 H16C 0.980 no
C17 H17A 0.980 no
C17 H17B 0.980 no
C17 H17C 0.980 no
C18 H18A 0.980 no
C18 H18B 0.980 no
C18 H18C 0.980 no
C21 H21 0.950 no
C23 H23 0.950 no
C25 H25 1.000 no
C26 H26A 0.980 no
C26 H26B 0.980 no
C26 H26C 0.980 no
C27 H27A 0.980 no
C27 H27B 0.980 no
C27 H27C 0.980 no
C28 H28 1.000 no
C29 H29A 0.980 no
C29 H29B 0.980 no
C29 H29C 0.980 no
C30 H30A 0.980 no
C30 H30B 0.980 no
C30 H30C 0.980 no
C31 H31A 0.980 no
C31 H31B 0.980 no
C31 H31C 0.980 no

loop_
_geom_contact_atom_site_label_1
_geom_contact_atom_site_label_2
_geom_contact_distance
_geom_contact_publ_flag
_geom_contact_site_symmetry_2
Ni1 C6 3.376(4) no .
Ni1 C19 3.403(4) no .
O32 C6 3.584(5) no .
O32 C10 3.467(5) no .
O32 C11 3.456(5) no .
O33 C14 3.476(6) no .
O33 C30 3.435(6) no .
O34 C20 3.551(5) no .
N2 C12 2.914(6) no .
N2 C15 2.922(6) no .
N2 C19 3.551(5) no .
N2 C32 3.532(5) no .
N5 C6 3.538(5) no .
N5 C25 2.913(6) no .
N5 C28 2.930(6) no .
N5 C34 3.513(5) no .
C1 C7 3.374(6) no .
C1 C11 3.260(6) no .
C1 C15 3.445(6) no .
C1 C20 3.347(6) no .
C1 C24 3.364(5) no .
C1 C25 3.522(6) no .
C1 C28 3.562(6) no .
C3 C7 3.424(6) no .
C3 C11 3.319(6) no .
C3 C15 3.469(6) no .
C4 C20 3.324(5) no .
C4 C24 3.378(5) no .
C4 C25 3.518(6) no .
C6 C9 2.754(6) no .
C6 C13 3.449(7) no .
C6 C32 3.176(5) no .
C7 C10 2.796(6) no .
C7 C32 3.543(6) no .
C8 C11 2.806(7) no .
C8 C13 3.255(7) no .
C8 C14 2.985(8) no .
C8 C18 2.797(6) no .
C10 C16 3.068(7) no .
C10 C17 3.073(8) no .
C11 C32 3.346(5) no .
C19 C22 2.777(5) no .
C19 C27 3.587(7) no .
C19 C29 3.532(6) no .
C19 C34 3.193(5) no .
C20 C23 2.795(6) no .
C20 C34 3.449(5) no .
C21 C24 2.772(6) no .
C21 C26 3.081(7) no .
C21 C27 3.087(7) no .
C23 C29 3.140(6) no .
C23 C30 2.971(7) no .
C23 C31 2.800(6) no .
C24 C34 3.566(5) no .
C30 C33 3.467(7) no .
O9 C17 3.551(6) no 3_666
O9 C23 3.478(4) no 2_656
O9 C29 3.468(6) no 2_656
O22 O22 3.309(4) no 3_656
O22 C31 3.274(5) no 3_656
O32 C10 3.560(6) no 3_666
O32 C29 3.485(5) no 4_454
O33 C3 3.475(6) no 1_455
O33 C4 3.488(6) no 1_455
O34 C3 3.578(6) no 4_454
O34 C4 3.574(6) no 4_454
C3 O33 3.475(6) no 1_655
C3 O34 3.578(6) no 4_555
C4 O33 3.488(6) no 1_655
C4 O34 3.574(6) no 4_555
C10 O32 3.560(6) no 3_666
C17 O9 3.551(6) no 3_666
C17 C18 3.597(7) no 3_666
C18 C17 3.597(7) no 3_666
C18 C30 3.476(7) no 2_556
C23 O9 3.478(4) no 2_646
C29 O9 3.468(6) no 2_646
C29 O32 3.485(5) no 4_555
C29 C32 3.489(6) no 4_555
C30 C18 3.476(7) no 2_546
C31 O22 3.274(5) no 3_656
C32 C29 3.489(6) no 4_454
Ni1 H12 3.5799 no .
Ni1 H28 3.4904 no .
O9 H8 2.6435 no .
O9 H10 2.4681 no .
O22 H21 2.4824 no .
O22 H23 2.6443 no .
O32 H17B 3.1448 no .
O33 H12 3.4236 no .
O33 H14A 2.9571 no .
O33 H14C 3.2458 no .
O33 H28 3.4905 no .
O33 H30B 3.0314 no .
O33 H30C 3.0417 no .
O34 H27C 2.9566 no .
N2 H4A 3.0155 no .
N2 H4B 3.0015 no .
N2 H12 2.4447 no .
N2 H13B 3.3946 no .
N2 H15 2.4209 no .
N2 H25 3.3832 no .
N2 H28 3.5953 no .
N5 H3A 3.0127 no .
N5 H3B 2.9987 no .
N5 H15 3.2435 no .
N5 H25 2.3990 no .
N5 H28 2.4482 no .
N5 H29C 3.5743 no .
C1 H3A 3.0189 no .
C1 H3B 3.0164 no .
C1 H4A 3.0340 no .
C1 H4B 3.0148 no .
C1 H12 2.9404 no .
C1 H15 2.7927 no .
C1 H25 2.8402 no .
C1 H28 2.8479 no .
C3 H12 3.1569 no .
C3 H13B 3.2405 no .
C3 H15 2.8061 no .
C3 H25 3.4920 no .
C4 H15 3.3553 no .
C4 H25 2.8807 no .
C4 H28 3.1367 no .
C4 H29C 3.4534 no .
C6 H3A 2.8700 no .
C6 H3B 2.7370 no .
C6 H8 3.2620 no .
C6 H10 3.2594 no .
C6 H12 2.5847 no .
C6 H13B 3.2913 no .
C6 H15 2.6043 no .
C6 H16C 3.4985 no .
C7 H3A 3.3881 no .
C7 H13A 2.6990 no .
C7 H13B 2.7240 no .
C7 H13C 3.3565 no .
C7 H14A 2.6481 no .
C7 H14B 2.8397 no .
C7 H14C 3.3625 no .
C8 H10 3.2506 no .
C8 H12 3.3107 no .
C8 H13A 2.9979 no .
C8 H14A 2.9975 no .
C8 H14B 2.8597 no .
C8 H18A 2.7430 no .
C8 H18B 2.7073 no .
C9 H18A 2.6390 no .
C9 H18B 2.5754 no .
C9 H18C 3.1922 no .
C10 H8 3.2532 no .
C10 H15 3.2912 no .
C10 H16A 2.8628 no .
C10 H16C 3.2484 no .
C10 H17A 2.7667 no .
C10 H17B 3.3994 no .
C11 H3B 3.1262 no .
C11 H16A 2.7742 no .
C11 H16B 3.3480 no .
C11 H16C 2.6552 no .
C11 H17A 2.6973 no .
C11 H17B 2.7569 no .
C11 H17C 3.3593 no .
C12 H3A 3.2967 no .
C12 H8 2.6844 no .
C13 H3A 3.2252 no .
C13 H8 3.2288 no .
C13 H14A 3.3555 no .
C13 H14B 2.6295 no .
C13 H14C 2.7709 no .
C14 H8 2.7345 no .
C14 H13A 2.7482 no .
C14 H13B 3.3585 no .
C14 H13C 2.6487 no .
C15 H3B 3.0308 no .
C15 H10 2.6251 no .
C15 H25 3.3067 no .
C16 H3B 3.3209 no .
C16 H10 2.9071 no .
C16 H17A 2.7495 no .
C16 H17B 3.3418 no .
C16 H17C 2.6170 no .
C17 H10 2.9066 no .
C17 H16A 2.6567 no .
C17 H16B 2.7057 no .
C17 H16C 3.3462 no .
C17 H25 3.5714 no .
C17 H27B 3.4109 no .
C17 H27C 3.5196 no .
C18 H8 2.4975 no .
C19 H4A 2.7605 no .
C19 H4B 2.8230 no .
C19 H21 3.2669 no .
C19 H23 3.2627 no .
C19 H25 2.5797 no .
C19 H26B 3.5467 no .
C19 H27C 3.4972 no .
C19 H28 2.5798 no .
C19 H29C 3.3847 no .
C19 H30B 3.5372 no .
C20 H4A 3.1558 no .
C20 H26A 2.7288 no .
C20 H26B 2.7103 no .
C20 H26C 3.3584 no .
C20 H27A 2.6886 no .
C20 H27B 3.3491 no .
C20 H27C 2.7124 no .
C21 H23 3.2548 no .
C21 H25 3.3049 no .
C21 H26A 2.8145 no .
C21 H26B 3.3367 no .
C21 H27A 2.7926 no .
C21 H27C 3.3892 no .
C22 H31A 2.5966 no .
C22 H31B 2.6322 no .
C22 H31C 3.1946 no .
C23 H21 3.2507 no .
C23 H28 3.2982 no .
C23 H29A 2.9151 no .
C23 H29C 3.3899 no .
C23 H30A 2.8268 no .
C23 H30B 3.0195 no .
C23 H31A 2.6869 no .
C23 H31B 2.7763 no .
C24 H4B 3.2936 no .
C24 H29A 2.7571 no .
C24 H29B 3.3570 no .
C24 H29C 2.6714 no .
C24 H30A 2.8206 no .
C24 H30B 2.6034 no .
C24 H30C 3.3424 no .
C25 H4A 3.1003 no .
C25 H15 3.3533 no .
C25 H21 2.6471 no .
C26 H4A 3.3543 no .
C26 H21 2.9188 no .
C26 H27A 2.7485 no .
C26 H27B 2.6386 no .
C26 H27C 3.3390 no .
C27 H17B 3.3908 no .
C27 H17C 3.4823 no .
C27 H21 2.9480 no .
C27 H26A 2.7176 no .
C27 H26B 3.3435 no .
C27 H26C 2.6623 no .
C28 H4B 3.2943 no .
C28 H23 2.6303 no .
C29 H4B 3.3492 no .
C29 H23 3.0267 no .
C29 H30A 2.6154 no .
C29 H30B 3.3378 no .
C29 H30C 2.7698 no .
C30 H23 2.7618 no .
C30 H29A 2.6752 no .
C30 H29B 2.7016 no .
C30 H29C 3.3453 no .
C31 H23 2.4965 no .
C32 H17B 2.9719 no .
C33 H12 3.1624 no .
C33 H14A 3.0631 no .
C33 H28 3.1584 no .
C33 H30B 2.9296 no .
C33 H30C 3.3663 no .
C34 H27C 2.8764 no .
C34 H30B 3.3417 no .
H3A H4A 2.7527 no .
H3A H4B 2.2361 no .
H3A H12 2.8645 no .
H3A H13B 2.4535 no .
H3B H4A 2.2362 no .
H3B H4B 2.7622 no .
H3B H15 2.4354 no .
H3B H16C 2.7996 no .
H3B H25 3.4737 no .
H4A H15 3.3149 no .
H4A H25 2.5311 no .
H4A H26B 2.7533 no .
H4B H28 2.8482 no .
H4B H29C 2.6504 no .
H8 H13A 2.7766 no .
H8 H14A 2.8482 no .
H8 H14B 2.3147 no .
H8 H18A 2.2553 no .
H8 H18B 2.3088 no .
H8 H18C 3.4675 no .
H10 H15 3.5721 no .
H10 H16A 2.4245 no .
H10 H16C 3.2622 no .
H10 H17A 2.3540 no .
H10 H17B 3.4110 no .
H12 H13A 2.8681 no .
H12 H13B 2.3440 no .
H12 H13C 2.3859 no .
H12 H14A 2.4387 no .
H12 H14B 2.8631 no .
H12 H14C 2.3007 no .
H12 H28 3.4541 no .
H13A H14A 3.5873 no .
H13A H14B 2.5064 no .
H13A H14C 3.1544 no .
H13B H14B 3.5589 no .
H13C H14A 3.5796 no .
H13C H14B 2.7974 no .
H13C H14C 2.5511 no .
H15 H16A 2.8617 no .
H15 H16B 2.3224 no .
H15 H16C 2.3956 no .
H15 H17A 2.8633 no .
H15 H17B 2.3288 no .
H15 H17C 2.3914 no .
H15 H25 2.3993 no .
H16A H17A 2.5477 no .
H16A H17B 3.5823 no .
H16A H17C 2.8269 no .
H16B H17A 3.0957 no .
H16B H17B 3.5560 no .
H16B H17C 2.4586 no .
H16C H17C 3.5381 no .
H17B H25 3.3591 no .
H17B H27B 3.1541 no .
H17B H27C 2.8590 no .
H17C H25 3.4395 no .
H17C H27B 2.8443 no .
H17C H27C 3.3806 no .
H21 H25 3.5901 no .
H21 H26A 2.3882 no .
H21 H26B 3.3478 no .
H21 H27A 2.4072 no .
H21 H27C 3.4339 no .
H23 H28 3.5734 no .
H23 H29A 2.5512 no .
H23 H29C 3.4659 no .
H23 H30A 2.3167 no .
H23 H30B 2.9622 no .
H23 H31A 2.2202 no .
H23 H31B 2.3453 no .
H23 H31C 3.4655 no .
H25 H26A 2.8469 no .
H25 H26B 2.3326 no .
H25 H26C 2.3406 no .
H25 H27A 2.8537 no .
H25 H27B 2.3717 no .
H25 H27C 2.3210 no .
H26A H27A 2.6046 no .
H26A H27B 2.9382 no .
H26B H27B 3.5309 no .
H26C H27A 3.0205 no .
H26C H27B 2.4267 no .
H26C H27C 3.5294 no .
H28 H29A 2.8545 no .
H28 H29B 2.3248 no .
H28 H29C 2.3727 no .
H28 H30A 2.8518 no .
H28 H30B 2.4297 no .
H28 H30C 2.2847 no .
H29A H30A 2.4186 no .
H29A H30B 3.5247 no .
H29A H30C 3.0709 no .
H29B H30A 2.8793 no .
H29B H30C 2.6129 no .
H29C H30A 3.5213 no .
O9 H17A 3.2562 no 3_666
O9 H17B 3.0892 no 3_666
O9 H29A 3.2301 no 2_656
O9 H29C 2.8738 no 2_656
O22 H13A 2.9913 no 2_646
O22 H13B 3.4208 no 2_646
O22 H13B 3.0864 no 4_454
O22 H31C 2.5488 no 3_656
O32 H10 2.7296 no 3_666
O32 H16B 2.9956 no 1_455
O32 H17A 3.0778 no 3_666
O32 H29A 3.2130 no 4_454
O32 H29B 3.4591 no 4_454
O32 H29C 3.2080 no 4_454
O33 H3B 2.7163 no 1_455
O33 H4A 2.7378 no 1_455
O33 H16B 3.4272 no 1_455
O33 H16C 3.3734 no 1_455
O33 H26B 3.3711 no 1_455
O33 H27A 3.1364 no 4_455
O33 H27B 3.5607 no 4_455
O34 H3A 2.8255 no 4_454
O34 H4B 2.8146 no 4_454
O34 H13B 3.3487 no 4_454
O34 H13C 3.5565 no 4_454
O34 H26C 2.9652 no 1_455
O34 H29B 3.3586 no 4_454
O34 H29C 3.2640 no 4_454
C3 H27A 3.2684 no 4_555
C4 H18C 3.1816 no 2_646
C4 H27A 3.3031 no 4_555
C4 H27C 3.3306 no 4_555
C6 H31B 3.0610 no 2_656
C7 H31B 3.1452 no 2_656
C8 H31B 3.1525 no 2_656
C9 H31B 3.1157 no 2_656
C10 H29A 3.4146 no 2_656
C10 H31B 3.0049 no 2_656
C11 H31B 2.9955 no 2_656
C13 H31A 3.2092 no 4_555
C13 H31C 3.4155 no 2_656
C14 H16C 3.5988 no 1_455
C14 H31A 3.4397 no 2_556
C16 H14A 3.5278 no 1_655
C17 H18B 3.2884 no 3_666
C17 H18C 3.4054 no 3_666
C18 H4A 3.4805 no 2_656
C18 H17A 3.4819 no 3_666
C18 H17B 3.2664 no 3_666
C18 H17C 3.4530 no 3_666
C18 H26B 3.3434 no 2_656
C18 H29C 3.5649 no 2_656
C18 H30A 3.0129 no 2_556
C18 H30B 3.5707 no 2_556
C18 H30C 3.2962 no 2_556
C19 H18A 3.2898 no 2_646
C20 H18A 2.9989 no 2_646
C21 H18A 2.9701 no 2_646
C22 H13B 3.4364 no 4_454
C22 H18A 3.2410 no 2_646
C22 H31C 3.4877 no 3_656
C23 H18A 3.5081 no 2_646
C24 H18A 3.5381 no 2_646
C26 H13C 3.5461 no 4_554
C26 H18A 3.3306 no 2_646
C26 H30B 3.3990 no 1_655
C27 H4A 3.5460 no 4_454
C27 H4B 3.2537 no 4_454
C27 H30C 3.0934 no 4_554
C29 H10 3.5497 no 2_646
C30 H17C 3.5458 no 4_455
C30 H18B 3.0328 no 2_546
C30 H18C 3.1672 no 2_546
C30 H26B 3.3666 no 1_455
C30 H27B 3.1717 no 4_455
C31 H13A 3.5119 no 2_646
C31 H13A 3.3916 no 4_454
C31 H13B 3.3055 no 2_646
C31 H13B 3.4749 no 4_454
C31 H16C 3.5878 no 2_646
C31 H31C 3.3453 no 3_656
C32 H16B 3.0904 no 1_455
C32 H29A 3.5329 no 4_454
C32 H29B 3.2775 no 4_454
C32 H29C 3.0961 no 4_454
C33 H16B 3.3303 no 1_455
C33 H26B 3.5418 no 1_455
C33 H26C 3.5673 no 1_455
C34 H4B 3.3900 no 4_454
C34 H26C 3.1141 no 1_455
C34 H29B 3.2259 no 4_454
C34 H29C 3.1545 no 4_454
H3A O34 2.8255 no 4_555
H3A H21 3.5089 no 4_555
H3A H27A 2.9859 no 4_555
H3A H27C 3.4448 no 4_555
H3A H31C 3.2714 no 2_656
H3B O33 2.7163 no 1_655
H3B H27A 3.1094 no 4_555
H3B H31B 3.4619 no 2_656
H3B H31C 3.4066 no 2_656
H4A O33 2.7378 no 1_655
H4A C18 3.4805 no 2_646
H4A C27 3.5460 no 4_555
H4A H18A 3.3823 no 2_646
H4A H18C 2.7203 no 2_646
H4A H27A 3.1504 no 4_555
H4A H27B 3.5820 no 4_555
H4A H27C 3.3365 no 4_555
H4A H30C 3.5017 no 1_655
H4B O34 2.8146 no 4_555
H4B C27 3.2537 no 4_555
H4B C34 3.3900 no 4_555
H4B H18C 2.8326 no 2_646
H4B H27A 3.0590 no 4_555
H4B H27C 2.6570 no 4_555
H10 O32 2.7296 no 3_666
H10 C29 3.5497 no 2_656
H10 H29A 2.7661 no 2_656
H10 H29C 3.4787 no 2_656
H10 H31B 3.4881 no 2_656
H12 H26A 3.5238 no 4_455
H13A O22 2.9913 no 2_656
H13A C31 3.5119 no 2_656
H13A C31 3.3916 no 4_555
H13A H14B 3.2083 no 3_667
H13A H31A 2.8833 no 4_555
H13A H31B 3.5983 no 2_656
H13A H31C 3.2885 no 2_656
H13A H31C 3.2680 no 4_555
H13B O22 3.4208 no 2_656
H13B O22 3.0864 no 4_555
H13B O34 3.3487 no 4_555
H13B C22 3.4364 no 4_555
H13B C31 3.3055 no 2_656
H13B C31 3.4749 no 4_555
H13B H31A 3.0955 no 4_555
H13B H31B 3.3799 no 2_656
H13B H31C 2.7084 no 2_656
H13C O34 3.5565 no 4_555
H13C C26 3.5461 no 4_455
H13C H14B 3.4913 no 3_667
H13C H26A 2.7474 no 4_455
H13C H31A 3.1085 no 4_555
H14A C16 3.5278 no 1_455
H14A H16B 3.5451 no 1_455
H14A H16C 2.7101 no 1_455
H14A H31A 3.4140 no 2_556
H14B H13A 3.2083 no 3_667
H14B H13C 3.4913 no 3_667
H14B H31A 2.8634 no 2_556
H14B H31C 3.5531 no 2_556
H14C H21 2.8161 no 4_455
H14C H26A 2.7930 no 4_455
H14C H27A 3.2352 no 4_455
H14C H31A 3.5152 no 2_556
H14C H31C 3.4807 no 2_556
H16A H16A 3.4736 no 3_766
H16A H29A 3.4485 no 2_656
H16B O32 2.9956 no 1_655
H16B O33 3.4272 no 1_655
H16B C32 3.0904 no 1_655
H16B C33 3.3303 no 1_655
H16B H14A 3.5451 no 1_655
H16B H29A 3.5837 no 4_554
H16B H29B 3.1837 no 4_554
H16C O33 3.3734 no 1_655
H16C C14 3.5988 no 1_655
H16C C31 3.5878 no 2_656
H16C H14A 2.7101 no 1_655
H16C H31A 3.5534 no 2_656
H16C H31B 2.9196 no 2_656
H17A O9 3.2562 no 3_666
H17A O32 3.0778 no 3_666
H17A C18 3.4819 no 3_666
H17A H18B 3.0661 no 3_666
H17A H18C 3.5621 no 3_666
H17B O9 3.0892 no 3_666
H17B C18 3.2664 no 3_666
H17B H18B 3.2345 no 3_666
H17B H18C 2.9414 no 3_666
H17C C18 3.4530 no 3_666
H17C C30 3.5458 no 4_554
H17C H18B 3.0125 no 3_666
H17C H18C 3.1847 no 3_666
H17C H29A 3.3768 no 4_554
H17C H29B 3.0466 no 4_554
H17C H30A 3.1638 no 4_554
H17C H30C 3.0876 no 4_554
H18A C19 3.2898 no 2_656
H18A C20 2.9989 no 2_656
H18A C21 2.9701 no 2_656
H18A C22 3.2410 no 2_656
H18A C23 3.5081 no 2_656
H18A C24 3.5381 no 2_656
H18A C26 3.3306 no 2_656
H18A H4A 3.3823 no 2_656
H18A H21 3.3335 no 2_656
H18A H26A 3.2942 no 2_656
H18A H26B 2.7058 no 2_656
H18A H30A 3.3146 no 2_556
H18A H30B 3.5453 no 2_556
H18B C17 3.2884 no 3_666
H18B C30 3.0328 no 2_556
H18B H17A 3.0661 no 3_666
H18B H17B 3.2345 no 3_666
H18B H17C 3.0125 no 3_666
H18B H30A 2.3546 no 2_556
H18B H30B 3.2822 no 2_556
H18B H30C 3.0341 no 2_556
H18C C4 3.1816 no 2_656
H18C C17 3.4054 no 3_666
H18C C30 3.1672 no 2_556
H18C H4A 2.7203 no 2_656
H18C H4B 2.8326 no 2_656
H18C H17A 3.5621 no 3_666
H18C H17B 2.9414 no 3_666
H18C H17C 3.1847 no 3_666
H18C H26B 3.2155 no 2_656
H18C H27B 3.2348 no 3_666
H18C H27C 3.1951 no 3_666
H18C H29C 3.2729 no 2_656
H18C H30A 2.9524 no 2_556
H18C H30B 3.3014 no 2_556
H18C H30C 2.7419 no 2_556
H21 H3A 3.5089 no 4_454
H21 H14C 2.8161 no 4_554
H21 H18A 3.3335 no 2_646
H21 H31C 3.0877 no 3_656
H26A H12 3.5238 no 4_554
H26A H13C 2.7474 no 4_554
H26A H14C 2.7930 no 4_554
H26A H18A 3.2942 no 2_646
H26B O33 3.3711 no 1_655
H26B C18 3.3434 no 2_646
H26B C30 3.3666 no 1_655
H26B C33 3.5418 no 1_655
H26B H18A 2.7058 no 2_646
H26B H18C 3.2155 no 2_646
H26B H30A 3.5942 no 1_655
H26B H30B 2.5684 no 1_655
H26B H30C 3.5143 no 1_655
H26C O34 2.9652 no 1_655
H26C C33 3.5673 no 1_655
H26C C34 3.1141 no 1_655
H26C H29B 2.9815 no 4_554
H26C H30B 3.5046 no 1_655
H27A O33 3.1364 no 4_554
H27A C3 3.2684 no 4_454
H27A C4 3.3031 no 4_454
H27A H3A 2.9859 no 4_454
H27A H3B 3.1094 no 4_454
H27A H4A 3.1504 no 4_454
H27A H4B 3.0590 no 4_454
H27A H14C 3.2352 no 4_554
H27A H30C 3.2980 no 4_554
H27B O33 3.5607 no 4_554
H27B C30 3.1717 no 4_554
H27B H4A 3.5820 no 4_454
H27B H18C 3.2348 no 3_666
H27B H29B 3.1858 no 4_554
H27B H30A 3.5882 no 4_554
H27B H30C 2.2101 no 4_554
H27C C4 3.3306 no 4_454
H27C H3A 3.4448 no 4_454
H27C H4A 3.3365 no 4_454
H27C H4B 2.6570 no 4_454
H27C H18C 3.1951 no 3_666
H27C H30C 3.4576 no 4_554
H29A O9 3.2301 no 2_646
H29A O32 3.2130 no 4_555
H29A C10 3.4146 no 2_646
H29A C32 3.5329 no 4_555
H29A H10 2.7661 no 2_646
H29A H16A 3.4485 no 2_646
H29A H16B 3.5837 no 4_455
H29A H17C 3.3768 no 4_455
H29B O32 3.4591 no 4_555
H29B O34 3.3586 no 4_555
H29B C32 3.2775 no 4_555
H29B C34 3.2259 no 4_555
H29B H16B 3.1837 no 4_455
H29B H17C 3.0466 no 4_455
H29B H26C 2.9815 no 4_455
H29B H27B 3.1858 no 4_455
H29C O9 2.8738 no 2_646
H29C O32 3.2080 no 4_555
H29C O34 3.2640 no 4_555
H29C C18 3.5649 no 2_646
H29C C32 3.0961 no 4_555
H29C C34 3.1545 no 4_555
H29C H10 3.4787 no 2_646
H29C H18C 3.2729 no 2_646
H30A C18 3.0129 no 2_546
H30A H17C 3.1638 no 4_455
H30A H18A 3.3146 no 2_546
H30A H18B 2.3546 no 2_546
H30A H18C 2.9524 no 2_546
H30A H26B 3.5942 no 1_455
H30A H27B 3.5882 no 4_455
H30B C18 3.5707 no 2_546
H30B C26 3.3990 no 1_455
H30B H18A 3.5453 no 2_546
H30B H18B 3.2822 no 2_546
H30B H18C 3.3014 no 2_546
H30B H26B 2.5684 no 1_455
H30B H26C 3.5046 no 1_455
H30C C18 3.2962 no 2_546
H30C C27 3.0934 no 4_455
H30C H4A 3.5017 no 1_455
H30C H17C 3.0876 no 4_455
H30C H18B 3.0341 no 2_546
H30C H18C 2.7419 no 2_546
H30C H26B 3.5143 no 1_455
H30C H27A 3.2980 no 4_455
H30C H27B 2.2101 no 4_455
H30C H27C 3.4576 no 4_455
H31A C13 3.2092 no 4_454
H31A C14 3.4397 no 2_546
H31A H13A 2.8833 no 4_454
H31A H13B 3.0955 no 4_454
H31A H13C 3.1085 no 4_454
H31A H14A 3.4140 no 2_546
H31A H14B 2.8634 no 2_546
H31A H14C 3.5152 no 2_546
H31A H16C 3.5534 no 2_646
H31B C6 3.0610 no 2_646
H31B C7 3.1452 no 2_646
H31B C8 3.1525 no 2_646
H31B C9 3.1157 no 2_646
H31B C10 3.0049 no 2_646
H31B C11 2.9955 no 2_646
H31B H3B 3.4619 no 2_646
H31B H10 3.4881 no 2_646
H31B H13A 3.5983 no 2_646
H31B H13B 3.3799 no 2_646
H31B H16C 2.9196 no 2_646
H31C O22 2.5488 no 3_656
H31C C13 3.4155 no 2_646
H31C C22 3.4877 no 3_656
H31C C31 3.3453 no 3_656
H31C H3A 3.2714 no 2_646
H31C H3B 3.4066 no 2_646
H31C H13A 3.2885 no 2_646
H31C H13A 3.2680 no 4_454
H31C H13B 2.7084 no 2_646
H31C H14B 3.5531 no 2_546
H31C H14C 3.4807 no 2_546
H31C H21 3.0877 no 3_656
H31C H31C 3.1320 no 3_656

loop_
_geom_torsion_atom_site_label_1
_geom_torsion_atom_site_label_2
_geom_torsion_atom_site_label_3
_geom_torsion_atom_site_label_4
_geom_torsion
_geom_torsion_publ_flag
C32 Ni1 C1 N2 34.3(4) no
C32 Ni1 C1 N5 -154.4(3) no
C33 Ni1 C1 N2 -81.5(3) no
C33 Ni1 C1 N5 89.8(3) no
C34 Ni1 C1 N2 160.0(3) no
C34 Ni1 C1 N5 -28.7(4) no
C18 O9 C9 C8 -7.3(5) no
C18 O9 C9 C10 174.1(3) no
C31 O22 C22 C21 177.7(3) no
C31 O22 C22 C23 -1.8(5) no
C1 N2 C3 C4 -0.2(4) no
C3 N2 C1 Ni1 171.9(3) no
C3 N2 C1 N5 -0.8(5) no
C1 N2 C6 C7 96.5(4) no
C1 N2 C6 C11 -83.1(4) no
C6 N2 C1 Ni1 -19.6(6) no
C6 N2 C1 N5 167.7(3) no
C3 N2 C6 C7 -95.6(4) no
C3 N2 C6 C11 84.7(4) no
C6 N2 C3 C4 -169.2(3) no
C1 N5 C4 C3 -1.7(4) no
C4 N5 C1 Ni1 -171.1(3) no
C4 N5 C1 N2 1.6(5) no
C1 N5 C19 C20 90.8(4) no
C1 N5 C19 C24 -92.4(4) no
C19 N5 C1 Ni1 12.5(6) no
C19 N5 C1 N2 -174.9(3) no
C4 N5 C19 C20 -85.5(4) no
C4 N5 C19 C24 91.4(4) no
C19 N5 C4 C3 175.0(3) no
N2 C3 C4 N5 1.0(4) no
N2 C6 C7 C8 -178.1(3) no
N2 C6 C7 C12 2.6(5) no
N2 C6 C11 C10 178.0(3) no
N2 C6 C11 C15 -2.7(5) no
C7 C6 C11 C10 -1.6(5) no
C7 C6 C11 C15 177.7(3) no
C11 C6 C7 C8 1.5(5) no
C11 C6 C7 C12 -177.8(3) no
C6 C7 C8 C9 1.1(5) no
C6 C7 C12 C13 99.8(4) no
C6 C7 C12 C14 -137.0(3) no
C8 C7 C12 C13 -79.4(4) no
C8 C7 C12 C14 43.8(5) no
C12 C7 C8 C9 -179.6(3) no
C7 C8 C9 O9 177.8(3) no
C7 C8 C9 C10 -3.6(5) no
O9 C9 C10 C11 -177.8(3) no
C8 C9 C10 C11 3.5(5) no
C9 C10 C11 C6 -0.9(5) no
C9 C10 C11 C15 179.8(3) no
C6 C11 C15 C16 -117.2(4) no
C6 C11 C15 C17 119.6(4) no
C10 C11 C15 C16 62.1(4) no
C10 C11 C15 C17 -61.1(4) no
N5 C19 C20 C21 176.7(2) no
N5 C19 C20 C25 -3.3(5) no
N5 C19 C24 C23 -176.2(3) no
N5 C19 C24 C28 4.9(5) no
C20 C19 C24 C23 0.7(5) no
C20 C19 C24 C28 -178.3(3) no
C24 C19 C20 C21 -0.2(5) no
C24 C19 C20 C25 179.9(3) no
C19 C20 C21 C22 -0.1(5) no
C19 C20 C25 C26 119.3(4) no
C19 C20 C25 C27 -115.8(4) no
C21 C20 C25 C26 -60.7(4) no
C21 C20 C25 C27 64.2(4) no
C25 C20 C21 C22 179.9(3) no
C20 C21 C22 O22 -179.7(3) no
C20 C21 C22 C23 -0.1(5) no
O22 C22 C23 C24 -179.8(3) no
C21 C22 C23 C24 0.6(5) no
C22 C23 C24 C19 -0.9(5) no
C22 C23 C24 C28 178.1(3) no
C19 C24 C28 C29 -110.0(4) no
C19 C24 C28 C30 126.3(3) no
C23 C24 C28 C29 71.0(4) no
C23 C24 C28 C30 -52.7(4) no
